data_4065279
loop_
_publ_author_name
'Breit, Nora C.'
'Ancelet, Travis'
'Quail, J. Wilson'
'Schatte, Gabriele'
'M\"uller, Jens'

_publ_section_title
;
 Synthesis of Intramolecularly Coordinated Aluminum and Gallium Compounds
 for the Preparation of [1]Ferrocenophanes
;
_journal_issue 22
_journal_name_full Organometallics
_journal_page_first 6150
_journal_paper_doi 10.1021/om200680d
_journal_volume 30
_journal_year 2011
_chemical_formula_moiety 'C14 H28 Al N Si2'
_chemical_formula_sum 'C14 H28 Al N Si2'
_chemical_formula_weight 293.53
_chemical_name_systematic
; 
 ? 
;
_space_group_IT_number 61
_symmetry_cell_setting orthorhombic
_symmetry_space_group_name_Hall '-P 2ac 2ab'
_symmetry_space_group_name_H-M 'P b c a'
_atom_sites_solution_hydrogens geom
_atom_sites_solution_primary direct
_atom_sites_solution_secondary difmap
_cell_angle_alpha 90.00
_cell_angle_beta 90.00
_cell_angle_gamma 90.00
_cell_formula_units_Z 16
_cell_length_a 15.9215(2)
_cell_length_b 16.2335(2)
_cell_length_c 28.9629(3)
_cell_measurement_reflns_used 7833
_cell_measurement_temperature 173(2)
_cell_measurement_theta_max 25.45
_cell_measurement_theta_min 0.998
_cell_volume 7485.80(15)
_computing_cell_refinement 'HKL Scalepack (Otwinowski & Minor 1997)'
_computing_data_collection 'Collect (Nonius BV, 1998)'
_computing_data_reduction 'HKL Denzo and Scalepack (Otwinowski & Minor 1997)'
_computing_molecular_graphics 'Ortep-3 for Windows (Farrugia, 1997)'
_computing_publication_material 'SHELXL-97 (Sheldrick, 1997)'
_computing_structure_refinement 'SHELXL-97 (Sheldrick, 1997)'
_computing_structure_solution 'SIR97 (Altomare et al., 1997)'
_diffrn_ambient_temperature 173(2)
_diffrn_detector_area_resol_mean 9
_diffrn_measured_fraction_theta_full 0.999
_diffrn_measured_fraction_theta_max 0.999
_diffrn_measurement_device 'Nonius KappaCCD'
_diffrn_measurement_method '\f scans and \w scans with \k offsets'
_diffrn_radiation_monochromator 'horizonally mounted graphite crystal'
_diffrn_radiation_source 'fine-focus sealed tube'
_diffrn_radiation_type MoK\a
_diffrn_radiation_wavelength 0.71073
_diffrn_reflns_av_R_equivalents 0.1176
_diffrn_reflns_av_sigmaI/netI 0.0467
_diffrn_reflns_limit_h_max 17
_diffrn_reflns_limit_h_min -19
_diffrn_reflns_limit_k_max 19
_diffrn_reflns_limit_k_min -19
_diffrn_reflns_limit_l_max 34
_diffrn_reflns_limit_l_min -34
_diffrn_reflns_number 91938
_diffrn_reflns_theta_full 25.35
_diffrn_reflns_theta_max 25.35
_diffrn_reflns_theta_min 1.92
_diffrn_standards_decay_% 0
_diffrn_standards_interval_count 0
_diffrn_standards_interval_time 0
_diffrn_standards_number 0
_exptl_absorpt_coefficient_mu 0.224
_exptl_absorpt_correction_T_max 0.9889
_exptl_absorpt_correction_T_min 0.9566
_exptl_absorpt_correction_type psi-scan
_exptl_absorpt_process_details 'Shelxtl 6.10 (Bruker-AXS, 2000)'
_exptl_crystal_colour colourless
_exptl_crystal_density_diffrn 1.042
_exptl_crystal_density_method 'not measured'
_exptl_crystal_description chip
_exptl_crystal_F_000 2560
_exptl_crystal_size_max 0.20
_exptl_crystal_size_mid 0.15
_exptl_crystal_size_min 0.05
_refine_diff_density_max 0.279
_refine_diff_density_min -0.195
_refine_diff_density_rms 0.048
_refine_ls_extinction_coef 0.00046(10)
_refine_ls_extinction_expression Fc^*^=kFc[1+0.001xFc^2^\l^3^/sin(2\q)]^-1/4^
_refine_ls_extinction_method SHELXL
_refine_ls_goodness_of_fit_ref 1.089
_refine_ls_hydrogen_treatment constr
_refine_ls_matrix_type full
_refine_ls_number_parameters 342
_refine_ls_number_reflns 6844
_refine_ls_number_restraints 0
_refine_ls_restrained_S_all 1.089
_refine_ls_R_factor_all 0.0777
_refine_ls_R_factor_gt 0.0502
_refine_ls_shift/su_max 0.001
_refine_ls_shift/su_mean 0.000
_refine_ls_structure_factor_coef Fsqd
_refine_ls_weighting_details 'calc w=1/[\s^2^(Fo^2^)+(0.0353P)^2^+4.8712P] where P=(Fo^2^+2Fc^2^)/3'
_refine_ls_weighting_scheme calc
_refine_ls_wR_factor_gt 0.0970
_refine_ls_wR_factor_ref 0.1062
_reflns_number_gt 5308
_reflns_number_total 6844
_reflns_threshold_expression >2\s(I)
_cod_data_source_file om200680d_si_002.cif
_cod_data_source_block 2
_cod_database_code 4065279

loop_
_symmetry_equiv_pos_as_xyz
'x, y, z'
'-x+1/2, -y, z+1/2'
'x+1/2, -y+1/2, -z'
'-x, y+1/2, -z+1/2'
'-x, -y, -z'
'x-1/2, y, -z-1/2'
'-x-1/2, y-1/2, z'
'x, -y-1/2, z-1/2'

loop_
_atom_site_label
_atom_site_type_symbol
_atom_site_fract_x
_atom_site_fract_y
_atom_site_fract_z
_atom_site_U_iso_or_equiv
_atom_site_adp_type
_atom_site_occupancy
_atom_site_symmetry_multiplicity
_atom_site_calc_flag
_atom_site_refinement_flags
Si1 Si 0.61910(4) 0.27354(4) -0.02721(2) 0.02875(17) Uani 1 1 d .
Si2 Si 0.74572(4) 0.12241(4) -0.03648(2) 0.03399(18) Uani 1 1 d .
Al1 Al 0.60256(5) 0.11769(4) 0.04497(3) 0.03377(19) Uani 1 1 d .
N1 N 0.68401(12) 0.18231(11) 0.08206(6) 0.0296(5) Uani 1 1 d .
C2 C 0.71993(13) 0.21622(12) 0.04417(7) 0.0219(5) Uani 1 1 d .
C3 C 0.78623(14) 0.27108(14) 0.04973(8) 0.0300(5) Uani 1 1 d .
H3 H 0.8126 0.2948 0.0235 0.036 Uiso 1 1 calc R
C4 C 0.81344(15) 0.29088(15) 0.09349(8) 0.0340(6) Uani 1 1 d .
H4 H 0.8585 0.3286 0.0975 0.041 Uiso 1 1 calc R
C5 C 0.77551(16) 0.25606(15) 0.13149(8) 0.0381(6) Uani 1 1 d .
H5 H 0.7938 0.2696 0.1618 0.046 Uiso 1 1 calc R
C6 C 0.71126(17) 0.20183(16) 0.12488(8) 0.0400(6) Uani 1 1 d .
H6 H 0.6851 0.1772 0.1509 0.048 Uiso 1 1 calc R
C7 C 0.67678(13) 0.18701(12) 0.00135(7) 0.0209(5) Uani 1 1 d .
C8 C 0.5672(2) 0.33998(18) 0.01705(11) 0.0630(9) Uani 1 1 d .
H8A H 0.5355 0.3838 0.0016 0.094 Uiso 1 1 calc R
H8B H 0.6100 0.3645 0.0371 0.094 Uiso 1 1 calc R
H8C H 0.5288 0.3065 0.0357 0.094 Uiso 1 1 calc R
C9 C 0.53913(18) 0.23150(17) -0.06767(10) 0.0513(8) Uani 1 1 d .
H9A H 0.5674 0.2065 -0.0943 0.077 Uiso 1 1 calc R
H9B H 0.5025 0.2762 -0.0783 0.077 Uiso 1 1 calc R
H9C H 0.5054 0.1897 -0.0518 0.077 Uiso 1 1 calc R
C10 C 0.68767(19) 0.34732(17) -0.05987(11) 0.0577(8) Uani 1 1 d .
H10A H 0.7107 0.3198 -0.0872 0.087 Uiso 1 1 calc R
H10B H 0.7338 0.3656 -0.0400 0.087 Uiso 1 1 calc R
H10C H 0.6543 0.3951 -0.0695 0.087 Uiso 1 1 calc R
C11 C 0.8082(2) 0.1802(2) -0.08073(13) 0.0850(13) Uani 1 1 d .
H11A H 0.7705 0.2003 -0.1050 0.128 Uiso 1 1 calc R
H11B H 0.8504 0.1435 -0.0943 0.128 Uiso 1 1 calc R
H11C H 0.8363 0.2270 -0.0660 0.128 Uiso 1 1 calc R
C12 C 0.68106(18) 0.04765(16) -0.07050(10) 0.0505(8) Uani 1 1 d .
H12A H 0.6499 0.0119 -0.0493 0.076 Uiso 1 1 calc R
H12B H 0.7180 0.0140 -0.0899 0.076 Uiso 1 1 calc R
H12C H 0.6415 0.0779 -0.0901 0.076 Uiso 1 1 calc R
C13 C 0.8238(2) 0.0672(2) 0.00004(13) 0.0754(11) Uani 1 1 d .
H13A H 0.8579 0.1073 0.0169 0.113 Uiso 1 1 calc R
H13B H 0.8602 0.0335 -0.0196 0.113 Uiso 1 1 calc R
H13C H 0.7943 0.0316 0.0220 0.113 Uiso 1 1 calc R
C14 C 0.48558(18) 0.1483(2) 0.05868(12) 0.0697(10) Uani 1 1 d .
H14A H 0.4563 0.1010 0.0722 0.105 Uiso 1 1 calc R
H14B H 0.4573 0.1648 0.0301 0.105 Uiso 1 1 calc R
H14C H 0.4849 0.1944 0.0806 0.105 Uiso 1 1 calc R
C15 C 0.6217(3) -0.00092(17) 0.05276(12) 0.0737(10) Uani 1 1 d .
H15A H 0.6817 -0.0128 0.0495 0.111 Uiso 1 1 calc R
H15B H 0.5902 -0.0313 0.0292 0.111 Uiso 1 1 calc R
H15C H 0.6027 -0.0179 0.0835 0.111 Uiso 1 1 calc R
Si21 Si 1.07398(4) 0.04982(4) 0.21717(2) 0.03063(17) Uani 1 1 d .
Si22 Si 0.92097(4) -0.03385(4) 0.16502(2) 0.03524(19) Uani 1 1 d .
Al21 Al 0.94795(5) -0.06845(4) 0.27648(3) 0.03443(19) Uani 1 1 d .
N21 N 0.90301(12) 0.04340(12) 0.29096(6) 0.0315(5) Uani 1 1 d .
C22 C 0.91345(13) 0.06844(13) 0.24655(8) 0.0252(5) Uani 1 1 d .
C23 C 0.87989(16) 0.14369(14) 0.23276(9) 0.0375(6) Uani 1 1 d .
H23 H 0.8841 0.1608 0.2015 0.045 Uiso 1 1 calc R
C24 C 0.84068(18) 0.19314(17) 0.26464(10) 0.0495(7) Uani 1 1 d .
H24 H 0.8183 0.2448 0.2555 0.059 Uiso 1 1 calc R
C25 C 0.83377(18) 0.16801(18) 0.30982(11) 0.0521(8) Uani 1 1 d .
H25 H 0.8080 0.2025 0.3322 0.063 Uiso 1 1 calc R
C26 C 0.86465(17) 0.09269(18) 0.32185(9) 0.0471(7) Uani 1 1 d .
H26 H 0.8590 0.0745 0.3529 0.057 Uiso 1 1 calc R
C27 C 0.96457(13) 0.00720(13) 0.22046(7) 0.0237(5) Uani 1 1 d .
C28 C 0.80405(18) -0.02693(19) 0.16522(12) 0.0645(9) Uani 1 1 d .
H28A H 0.7818 -0.0566 0.1920 0.097 Uiso 1 1 calc R
H28B H 0.7818 -0.0516 0.1368 0.097 Uiso 1 1 calc R
H28C H 0.7871 0.0310 0.1669 0.097 Uiso 1 1 calc R
C29 C 0.95394(19) -0.14385(16) 0.15879(10) 0.0519(8) Uani 1 1 d .
H29A H 1.0154 -0.1471 0.1585 0.078 Uiso 1 1 calc R
H29B H 0.9317 -0.1661 0.1298 0.078 Uiso 1 1 calc R
H29C H 0.9320 -0.1759 0.1848 0.078 Uiso 1 1 calc R
C30 C 0.9566(2) 0.0200(2) 0.11138(9) 0.0703(10) Uani 1 1 d .
H30A H 0.9407 0.0783 0.1130 0.106 Uiso 1 1 calc R
H30B H 0.9299 -0.0054 0.0844 0.106 Uiso 1 1 calc R
H30C H 1.0177 0.0154 0.1086 0.106 Uiso 1 1 calc R
C31 C 1.0827(2) 0.14217(18) 0.17891(9) 0.0540(8) Uani 1 1 d .
H31A H 1.0714 0.1261 0.1469 0.081 Uiso 1 1 calc R
H31B H 1.1396 0.1650 0.1811 0.081 Uiso 1 1 calc R
H31C H 1.0418 0.1838 0.1886 0.081 Uiso 1 1 calc R
C32 C 1.14841(18) -0.03051(19) 0.19649(12) 0.0655(9) Uani 1 1 d .
H32A H 1.1419 -0.0804 0.2152 0.098 Uiso 1 1 calc R
H32B H 1.2061 -0.0101 0.1993 0.098 Uiso 1 1 calc R
H32C H 1.1364 -0.0434 0.1641 0.098 Uiso 1 1 calc R
C33 C 1.10882(17) 0.08943(18) 0.27473(9) 0.0472(7) Uani 1 1 d .
H33A H 1.0715 0.1341 0.2846 0.071 Uiso 1 1 calc R
H33B H 1.1665 0.1102 0.2724 0.071 Uiso 1 1 calc R
H33C H 1.1067 0.0447 0.2974 0.071 Uiso 1 1 calc R
C34 C 0.85113(17) -0.14384(16) 0.27563(11) 0.0527(8) Uani 1 1 d .
H34A H 0.8675 -0.1959 0.2610 0.079 Uiso 1 1 calc R
H34B H 0.8051 -0.1188 0.2581 0.079 Uiso 1 1 calc R
H34C H 0.8326 -0.1544 0.3073 0.079 Uiso 1 1 calc R
C35 C 1.04181(19) -0.11085(19) 0.31387(11) 0.0617(9) Uani 1 1 d .
H35A H 1.0314 -0.1687 0.3216 0.093 Uiso 1 1 calc R
H35B H 1.0465 -0.0785 0.3423 0.093 Uiso 1 1 calc R
H35C H 1.0942 -0.1064 0.2962 0.093 Uiso 1 1 calc R

loop_
_atom_site_aniso_label
_atom_site_aniso_U_11
_atom_site_aniso_U_22
_atom_site_aniso_U_33
_atom_site_aniso_U_23
_atom_site_aniso_U_13
_atom_site_aniso_U_12
Si1 0.0331(4) 0.0233(3) 0.0299(4) 0.0030(3) -0.0080(3) -0.0012(3)
Si2 0.0328(4) 0.0303(4) 0.0388(4) -0.0129(3) -0.0010(3) -0.0003(3)
Al1 0.0382(4) 0.0294(4) 0.0338(4) 0.0055(3) -0.0002(3) -0.0152(3)
N1 0.0366(11) 0.0289(11) 0.0233(11) 0.0043(9) -0.0021(9) -0.0046(9)
C2 0.0242(11) 0.0196(11) 0.0218(11) 0.0013(9) -0.0020(9) 0.0029(9)
C3 0.0290(13) 0.0321(13) 0.0291(13) -0.0006(11) -0.0003(10) -0.0101(11)
C4 0.0310(13) 0.0328(13) 0.0383(15) -0.0078(12) -0.0128(11) -0.0029(11)
C5 0.0514(16) 0.0365(14) 0.0263(13) -0.0050(11) -0.0171(12) 0.0059(13)
C6 0.0541(17) 0.0412(15) 0.0247(14) 0.0079(12) -0.0014(12) -0.0026(13)
C7 0.0230(12) 0.0185(11) 0.0210(12) 0.0006(9) -0.0032(9) -0.0031(9)
C8 0.073(2) 0.0472(18) 0.068(2) -0.0092(16) -0.0019(17) 0.0254(17)
C9 0.0500(17) 0.0444(16) 0.0596(19) 0.0099(14) -0.0305(15) -0.0050(14)
C10 0.066(2) 0.0424(17) 0.065(2) 0.0259(15) -0.0150(17) -0.0162(15)
C11 0.096(3) 0.071(2) 0.088(3) -0.030(2) 0.061(2) -0.021(2)
C12 0.0598(18) 0.0402(16) 0.0516(18) -0.0219(14) -0.0114(14) 0.0004(14)
C13 0.061(2) 0.065(2) 0.100(3) -0.033(2) -0.029(2) 0.0314(18)
C14 0.0421(18) 0.088(2) 0.079(2) -0.002(2) 0.0185(17) -0.0278(17)
C15 0.117(3) 0.0341(17) 0.070(2) 0.0198(16) -0.008(2) -0.0207(18)
Si21 0.0264(3) 0.0348(4) 0.0307(4) -0.0031(3) -0.0011(3) -0.0050(3)
Si22 0.0412(4) 0.0309(4) 0.0336(4) -0.0072(3) -0.0134(3) -0.0014(3)
Al21 0.0349(4) 0.0300(4) 0.0384(4) 0.0116(3) -0.0040(3) -0.0021(3)
N21 0.0352(11) 0.0346(11) 0.0247(11) 0.0013(9) 0.0039(9) -0.0070(9)
C22 0.0216(11) 0.0292(12) 0.0249(12) -0.0025(10) -0.0055(10) -0.0052(10)
C23 0.0466(16) 0.0322(14) 0.0337(14) 0.0003(11) -0.0035(12) 0.0115(12)
C24 0.0545(18) 0.0354(15) 0.0587(19) -0.0091(14) 0.0034(15) 0.0119(13)
C25 0.0532(18) 0.0474(18) 0.056(2) -0.0236(15) 0.0184(15) -0.0012(15)
C26 0.0519(18) 0.0564(19) 0.0330(15) -0.0064(14) 0.0147(13) -0.0133(15)
C27 0.0245(12) 0.0214(11) 0.0252(12) -0.0002(9) -0.0041(10) 0.0005(9)
C28 0.0496(18) 0.0595(19) 0.084(2) -0.0177(18) -0.0372(17) 0.0020(15)
C29 0.0579(19) 0.0390(16) 0.0588(19) -0.0213(14) -0.0031(15) -0.0006(14)
C30 0.117(3) 0.065(2) 0.0294(16) -0.0035(15) -0.0213(17) -0.020(2)
C31 0.065(2) 0.0548(18) 0.0417(17) 0.0068(14) 0.0013(15) -0.0247(16)
C32 0.0337(16) 0.068(2) 0.095(3) -0.019(2) 0.0117(16) 0.0009(15)
C33 0.0452(16) 0.0567(18) 0.0396(16) 0.0010(13) -0.0151(13) -0.0170(14)
C34 0.0453(17) 0.0324(15) 0.080(2) 0.0150(15) 0.0076(16) -0.0058(13)
C35 0.060(2) 0.063(2) 0.062(2) 0.0337(17) -0.0220(16) -0.0038(16)

loop_
_atom_type_symbol
_atom_type_description
_atom_type_scat_dispersion_real
_atom_type_scat_dispersion_imag
_atom_type_scat_source
C C 0.0033 0.0016 'International Tables Vol C Tables 4.2.6.8 and 6.1.1.4'
H H 0.0000 0.0000 'International Tables Vol C Tables 4.2.6.8 and 6.1.1.4'
Al Al 0.0645 0.0514 'International Tables Vol C Tables 4.2.6.8 and 6.1.1.4'
N N 0.0061 0.0033 'International Tables Vol C Tables 4.2.6.8 and 6.1.1.4'
Si Si 0.0817 0.0704 'International Tables Vol C Tables 4.2.6.8 and 6.1.1.4'

loop_
_geom_angle_atom_site_label_1
_geom_angle_atom_site_label_2
_geom_angle_atom_site_label_3
_geom_angle
C9 Si1 C8 109.94(15)
C9 Si1 C7 109.82(11)
C8 Si1 C7 110.33(12)
C9 Si1 C10 108.35(14)
C8 Si1 C10 103.59(15)
C7 Si1 C10 114.61(12)
C13 Si2 C12 110.72(14)
C13 Si2 C7 109.20(13)
C12 Si2 C7 110.41(11)
C13 Si2 C11 105.98(19)
C12 Si2 C11 104.85(15)
C7 Si2 C11 115.53(12)
C15 Al1 C14 111.80(16)
C15 Al1 N1 110.80(12)
C14 Al1 N1 112.07(12)
C15 Al1 C7 121.11(13)
C14 Al1 C7 121.85(12)
N1 Al1 C7 70.66(8)
C15 Al1 C2 121.41(13)
C14 Al1 C2 123.82(11)
N1 Al1 C2 33.35(7)
C7 Al1 C2 37.32(7)
C6 N1 C2 120.8(2)
C6 N1 Al1 146.15(17)
C2 N1 Al1 93.00(13)
N1 C2 C3 119.15(19)
N1 C2 C7 110.45(18)
C3 C2 C7 130.4(2)
N1 C2 Al1 53.66(11)
C3 C2 Al1 172.80(17)
C7 C2 Al1 56.80(10)
C4 C3 C2 119.7(2)
C4 C3 H3 120.2
C2 C3 H3 120.2
C5 C4 C3 120.1(2)
C5 C4 H4 119.9
C3 C4 H4 119.9
C6 C5 C4 118.8(2)
C6 C5 H5 120.6
C4 C5 H5 120.6
N1 C6 C5 121.4(2)
N1 C6 H6 119.3
C5 C6 H6 119.3
C2 C7 Si1 110.75(14)
C2 C7 Si2 113.18(14)
Si1 C7 Si2 116.72(11)
C2 C7 Al1 85.88(12)
Si1 C7 Al1 113.51(10)
Si2 C7 Al1 112.86(10)
Si1 C8 H8A 109.5
Si1 C8 H8B 109.5
H8A C8 H8B 109.5
Si1 C8 H8C 109.5
H8A C8 H8C 109.5
H8B C8 H8C 109.5
Si1 C9 H9A 109.5
Si1 C9 H9B 109.5
H9A C9 H9B 109.5
Si1 C9 H9C 109.5
H9A C9 H9C 109.5
H9B C9 H9C 109.5
Si1 C10 H10A 109.5
Si1 C10 H10B 109.5
H10A C10 H10B 109.5
Si1 C10 H10C 109.5
H10A C10 H10C 109.5
H10B C10 H10C 109.5
Si2 C11 H11A 109.5
Si2 C11 H11B 109.5
H11A C11 H11B 109.5
Si2 C11 H11C 109.5
H11A C11 H11C 109.5
H11B C11 H11C 109.5
Si2 C12 H12A 109.5
Si2 C12 H12B 109.5
H12A C12 H12B 109.5
Si2 C12 H12C 109.5
H12A C12 H12C 109.5
H12B C12 H12C 109.5
Si2 C13 H13A 109.5
Si2 C13 H13B 109.5
H13A C13 H13B 109.5
Si2 C13 H13C 109.5
H13A C13 H13C 109.5
H13B C13 H13C 109.5
Al1 C14 H14A 109.5
Al1 C14 H14B 109.5
H14A C14 H14B 109.5
Al1 C14 H14C 109.5
H14A C14 H14C 109.5
H14B C14 H14C 109.5
Al1 C15 H15A 109.5
Al1 C15 H15B 109.5
H15A C15 H15B 109.5
Al1 C15 H15C 109.5
H15A C15 H15C 109.5
H15B C15 H15C 109.5
C32 Si21 C31 108.88(15)
C32 Si21 C33 109.80(15)
C31 Si21 C33 103.33(13)
C32 Si21 C27 110.42(12)
C31 Si21 C27 113.27(12)
C33 Si21 C27 110.90(11)
C28 Si22 C29 109.75(14)
C28 Si22 C30 106.07(16)
C29 Si22 C30 106.35(14)
C28 Si22 C27 110.24(12)
C29 Si22 C27 108.57(12)
C30 Si22 C27 115.69(12)
C34 Al21 C35 112.57(12)
C34 Al21 N21 106.71(10)
C35 Al21 N21 118.31(12)
C34 Al21 C27 117.59(11)
C35 Al21 C27 123.09(11)
N21 Al21 C27 70.60(8)
C34 Al21 C22 112.60(10)
C35 Al21 C22 133.02(11)
N21 Al21 C22 33.71(7)
C27 Al21 C22 37.40(8)
C26 N21 C22 120.4(2)
C26 N21 Al21 147.41(18)
C22 N21 Al21 91.69(14)
N21 C22 C23 119.1(2)
N21 C22 C27 110.30(19)
C23 C22 C27 130.5(2)
N21 C22 Al21 54.60(11)
C23 C22 Al21 169.92(18)
C27 C22 Al21 56.74(11)
C24 C23 C22 119.6(2)
C24 C23 H23 120.2
C22 C23 H23 120.2
C23 C24 C25 120.2(3)
C23 C24 H24 119.9
C25 C24 H24 119.9
C26 C25 C24 118.7(2)
C26 C25 H25 120.6
C24 C25 H25 120.6
N21 C26 C25 121.8(2)
N21 C26 H26 119.1
C25 C26 H26 119.1
C22 C27 Si22 118.01(15)
C22 C27 Si21 106.66(14)
Si22 C27 Si21 115.59(12)
C22 C27 Al21 85.87(13)
Si22 C27 Al21 114.67(11)
Si21 C27 Al21 112.36(10)
Si22 C28 H28A 109.5
Si22 C28 H28B 109.5
H28A C28 H28B 109.5
Si22 C28 H28C 109.5
H28A C28 H28C 109.5
H28B C28 H28C 109.5
Si22 C29 H29A 109.5
Si22 C29 H29B 109.5
H29A C29 H29B 109.5
Si22 C29 H29C 109.5
H29A C29 H29C 109.5
H29B C29 H29C 109.5
Si22 C30 H30A 109.5
Si22 C30 H30B 109.5
H30A C30 H30B 109.5
Si22 C30 H30C 109.5
H30A C30 H30C 109.5
H30B C30 H30C 109.5
Si21 C31 H31A 109.5
Si21 C31 H31B 109.5
H31A C31 H31B 109.5
Si21 C31 H31C 109.5
H31A C31 H31C 109.5
H31B C31 H31C 109.5
Si21 C32 H32A 109.5
Si21 C32 H32B 109.5
H32A C32 H32B 109.5
Si21 C32 H32C 109.5
H32A C32 H32C 109.5
H32B C32 H32C 109.5
Si21 C33 H33A 109.5
Si21 C33 H33B 109.5
H33A C33 H33B 109.5
Si21 C33 H33C 109.5
H33A C33 H33C 109.5
H33B C33 H33C 109.5
Al21 C34 H34A 109.5
Al21 C34 H34B 109.5
H34A C34 H34B 109.5
Al21 C34 H34C 109.5
H34A C34 H34C 109.5
H34B C34 H34C 109.5
Al21 C35 H35A 109.5
Al21 C35 H35B 109.5
H35A C35 H35B 109.5
Al21 C35 H35C 109.5
H35A C35 H35C 109.5
H35B C35 H35C 109.5

loop_
_geom_bond_atom_site_label_1
_geom_bond_atom_site_label_2
_geom_bond_distance
Si1 C9 1.860(3)
Si1 C8 1.868(3)
Si1 C7 1.871(2)
Si1 C10 1.877(3)
Si2 C13 1.862(3)
Si2 C12 1.872(3)
Si2 C7 1.872(2)
Si2 C11 1.874(3)
Al1 C15 1.962(3)
Al1 C14 1.968(3)
Al1 N1 1.984(2)
Al1 C7 2.064(2)
Al1 C2 2.460(2)
N1 C6 1.352(3)
N1 C2 1.354(3)
C2 C3 1.390(3)
C2 C7 1.495(3)
C3 C4 1.377(3)
C3 H3 0.9500
C4 C5 1.377(3)
C4 H4 0.9500
C5 C6 1.363(4)
C5 H5 0.9500
C6 H6 0.9500
C8 H8A 0.9800
C8 H8B 0.9800
C8 H8C 0.9800
C9 H9A 0.9800
C9 H9B 0.9800
C9 H9C 0.9800
C10 H10A 0.9800
C10 H10B 0.9800
C10 H10C 0.9800
C11 H11A 0.9800
C11 H11B 0.9800
C11 H11C 0.9800
C12 H12A 0.9800
C12 H12B 0.9800
C12 H12C 0.9800
C13 H13A 0.9800
C13 H13B 0.9800
C13 H13C 0.9800
C14 H14A 0.9800
C14 H14B 0.9800
C14 H14C 0.9800
C15 H15A 0.9800
C15 H15B 0.9800
C15 H15C 0.9800
Si21 C32 1.861(3)
Si21 C31 1.869(3)
Si21 C33 1.871(2)
Si21 C27 1.877(2)
Si22 C28 1.865(3)
Si22 C29 1.870(3)
Si22 C30 1.871(3)
Si22 C27 1.872(2)
Al21 C34 1.968(3)
Al21 C35 1.970(3)
Al21 N21 1.996(2)
Al21 C27 2.052(2)
Al21 C22 2.448(2)
N21 C26 1.347(3)
N21 C22 1.359(3)
C22 C23 1.392(3)
C22 C27 1.490(3)
C23 C24 1.374(3)
C23 H23 0.9500
C24 C25 1.375(4)
C24 H24 0.9500
C25 C26 1.363(4)
C25 H25 0.9500
C26 H26 0.9500
C28 H28A 0.9800
C28 H28B 0.9800
C28 H28C 0.9800
C29 H29A 0.9800
C29 H29B 0.9800
C29 H29C 0.9800
C30 H30A 0.9800
C30 H30B 0.9800
C30 H30C 0.9800
C31 H31A 0.9800
C31 H31B 0.9800
C31 H31C 0.9800
C32 H32A 0.9800
C32 H32B 0.9800
C32 H32C 0.9800
C33 H33A 0.9800
C33 H33B 0.9800
C33 H33C 0.9800
C34 H34A 0.9800
C34 H34B 0.9800
C34 H34C 0.9800
C35 H35A 0.9800
C35 H35B 0.9800
C35 H35C 0.9800

loop_
_geom_torsion_atom_site_label_1
_geom_torsion_atom_site_label_2
_geom_torsion_atom_site_label_3
_geom_torsion_atom_site_label_4
_geom_torsion
C15 Al1 N1 C6 -65.0(3)
C14 Al1 N1 C6 60.7(3)
C7 Al1 N1 C6 178.1(3)
C2 Al1 N1 C6 179.1(4)
C15 Al1 N1 C2 115.91(17)
C14 Al1 N1 C2 -118.45(16)
C7 Al1 N1 C2 -0.99(12)
C6 N1 C2 C3 0.7(3)
Al1 N1 C2 C3 -179.88(18)
C6 N1 C2 C7 -178.1(2)
Al1 N1 C2 C7 1.37(17)
C6 N1 C2 Al1 -179.4(2)
C15 Al1 C2 N1 -80.15(18)
C14 Al1 C2 N1 78.74(18)
C7 Al1 C2 N1 178.46(19)
C15 Al1 C2 C7 101.39(17)
C14 Al1 C2 C7 -99.73(17)
N1 Al1 C2 C7 -178.46(19)
N1 C2 C3 C4 -0.9(3)
C7 C2 C3 C4 177.6(2)
C2 C3 C4 C5 0.4(4)
C3 C4 C5 C6 0.2(4)
C2 N1 C6 C5 0.0(4)
Al1 N1 C6 C5 -179.0(2)
C4 C5 C6 N1 -0.5(4)
N1 C2 C7 Si1 112.29(17)
C3 C2 C7 Si1 -66.3(3)
Al1 C2 C7 Si1 113.61(13)
N1 C2 C7 Si2 -114.45(17)
C3 C2 C7 Si2 67.0(3)
Al1 C2 C7 Si2 -113.13(13)
N1 C2 C7 Al1 -1.32(17)
C3 C2 C7 Al1 -179.9(2)
C9 Si1 C7 C2 -161.32(16)
C8 Si1 C7 C2 -39.98(19)
C10 Si1 C7 C2 76.46(18)
C9 Si1 C7 Si2 67.22(16)
C8 Si1 C7 Si2 -171.43(14)
C10 Si1 C7 Si2 -54.99(16)
C9 Si1 C7 Al1 -66.67(15)
C8 Si1 C7 Al1 54.67(16)
C10 Si1 C7 Al1 171.11(13)
C13 Si2 C7 C2 29.6(2)
C12 Si2 C7 C2 151.59(16)
C11 Si2 C7 C2 -89.7(2)
C13 Si2 C7 Si1 159.95(15)
C12 Si2 C7 Si1 -78.09(15)
C11 Si2 C7 Si1 40.6(2)
C13 Si2 C7 Al1 -65.86(16)
C12 Si2 C7 Al1 56.10(15)
C11 Si2 C7 Al1 174.83(16)
C15 Al1 C7 C2 -102.27(17)
C14 Al1 C7 C2 105.41(16)
N1 Al1 C7 C2 0.89(11)
C15 Al1 C7 Si1 146.88(14)
C14 Al1 C7 Si1 -5.44(18)
N1 Al1 C7 Si1 -109.96(12)
C2 Al1 C7 Si1 -110.85(16)
C15 Al1 C7 Si2 11.18(18)
C14 Al1 C7 Si2 -141.14(14)
N1 Al1 C7 Si2 114.34(12)
C2 Al1 C7 Si2 113.45(16)
C34 Al21 N21 C26 64.8(3)
C35 Al21 N21 C26 -63.3(4)
C27 Al21 N21 C26 178.8(3)
C22 Al21 N21 C26 170.6(4)
C34 Al21 N21 C22 -105.84(15)
C35 Al21 N21 C22 126.07(16)
C27 Al21 N21 C22 8.18(12)
C26 N21 C22 C23 -3.5(3)
Al21 N21 C22 C23 170.64(19)
C26 N21 C22 C27 174.5(2)
Al21 N21 C22 C27 -11.36(17)
C26 N21 C22 Al21 -174.2(2)
C34 Al21 C22 N21 86.41(16)
C35 Al21 C22 N21 -76.7(2)
C27 Al21 C22 N21 -167.24(19)
C34 Al21 C22 C23 32.1(10)
C35 Al21 C22 C23 -131.0(10)
N21 Al21 C22 C23 -54.3(10)
C27 Al21 C22 C23 138.5(10)
C34 Al21 C22 C27 -106.36(16)
C35 Al21 C22 C27 90.51(19)
N21 Al21 C22 C27 167.24(19)
N21 C22 C23 C24 3.3(4)
C27 C22 C23 C24 -174.2(2)
Al21 C22 C23 C24 52.5(11)
C22 C23 C24 C25 -0.7(4)
C23 C24 C25 C26 -1.6(4)
C22 N21 C26 C25 1.2(4)
Al21 N21 C26 C25 -167.9(2)
C24 C25 C26 N21 1.4(4)
N21 C22 C27 Si22 126.89(17)
C23 C22 C27 Si22 -55.4(3)
Al21 C22 C27 Si22 115.82(16)
N21 C22 C27 Si21 -101.05(17)
C23 C22 C27 Si21 76.7(3)
Al21 C22 C27 Si21 -112.12(13)
N21 C22 C27 Al21 11.07(17)
C23 C22 C27 Al21 -171.2(2)
C28 Si22 C27 C22 -25.2(2)
C29 Si22 C27 C22 -145.47(18)
C30 Si22 C27 C22 95.1(2)
C28 Si22 C27 Si21 -153.15(14)
C29 Si22 C27 Si21 86.59(15)
C30 Si22 C27 Si21 -32.83(19)
C28 Si22 C27 Al21 73.68(16)
C29 Si22 C27 Al21 -46.58(16)
C30 Si22 C27 Al21 -166.00(15)
C32 Si21 C27 C22 167.99(17)
C31 Si21 C27 C22 -69.59(18)
C33 Si21 C27 C22 46.05(18)
C32 Si21 C27 Si22 -58.62(17)
C31 Si21 C27 Si22 63.79(16)
C33 Si21 C27 Si22 179.43(13)
C32 Si21 C27 Al21 75.60(16)
C31 Si21 C27 Al21 -161.99(12)
C33 Si21 C27 Al21 -46.35(15)
C34 Al21 C27 C22 91.73(15)
C35 Al21 C27 C22 -119.23(17)
N21 Al21 C27 C22 -7.47(11)
C34 Al21 C27 Si22 -27.28(17)
C35 Al21 C27 Si22 121.75(15)
N21 Al21 C27 Si22 -126.48(13)
C22 Al21 C27 Si22 -119.01(17)
C34 Al21 C27 Si21 -161.94(12)
C35 Al21 C27 Si21 -12.91(18)
N21 Al21 C27 Si21 98.86(12)
C22 Al21 C27 Si21 106.32(16)
